data_4033102
loop_
_publ_author_name
'Gattu, Radhakrishna'
'Bagdi, Prasanta Ray'
'Basha, R. Sidick'
'Khan, Abu T.'

_publ_section_title
;
 Camphorsulfonic Acid Catalyzed One-Pot Three-Component Reaction for the
 Synthesis of Fused Quinoline and Benzoquinoline Derivatives.
;
_journal_issue 23
_journal_name_full 'The Journal of organic chemistry'
_journal_page_first 12416
_journal_page_last 12429
_journal_paper_doi 10.1021/acs.joc.7b02159
_journal_volume 82
_journal_year 2017
_chemical_formula_sum 'C25 H29 N O'
_chemical_formula_weight 359.49
_chemical_name_systematic
; 
 ? 
;
_space_group_IT_number 2
_symmetry_cell_setting triclinic
_symmetry_space_group_name_Hall '-P 1'
_symmetry_space_group_name_H-M 'P -1'
_atom_sites_solution_hydrogens geom
_atom_sites_solution_primary direct
_atom_sites_solution_secondary difmap
_audit_creation_method SHELXL-97
_cell_angle_alpha 83.604(8)
_cell_angle_beta 84.300(9)
_cell_angle_gamma 89.560(9)
_cell_formula_units_Z 2
_cell_length_a 6.2831(7)
_cell_length_b 12.7652(14)
_cell_length_c 13.3011(14)
_cell_measurement_reflns_used 3416
_cell_measurement_temperature 296(2)
_cell_measurement_theta_max 0.988
_cell_measurement_theta_min 0.978
_cell_volume 1054.9(2)
_computing_cell_refinement 'Bruker SMART'
_computing_data_collection 'Bruker SMART'
_computing_data_reduction 'Bruker SAINT'
_computing_molecular_graphics 'Bruker SHELXTL'
_computing_publication_material 'Bruker SHELXTL'
_computing_structure_refinement 'SHELXL-97 (Sheldrick, 1997)'
_computing_structure_solution 'SHELXS-97 (Sheldrick, 1990)'
_diffrn_ambient_temperature 296(2)
_diffrn_measured_fraction_theta_full 0.970
_diffrn_measured_fraction_theta_max 0.970
_diffrn_measurement_device_type 'CCD area detector'
_diffrn_measurement_method 'phi and omega scans'
_diffrn_radiation_monochromator graphite
_diffrn_radiation_source 'fine-focus sealed tube'
_diffrn_radiation_type MoK\a
_diffrn_radiation_wavelength 0.71073
_diffrn_reflns_av_R_equivalents 0.0526
_diffrn_reflns_av_sigmaI/netI 0.1005
_diffrn_reflns_limit_h_max 7
_diffrn_reflns_limit_h_min -7
_diffrn_reflns_limit_k_max 15
_diffrn_reflns_limit_k_min -15
_diffrn_reflns_limit_l_max 15
_diffrn_reflns_limit_l_min -15
_diffrn_reflns_number 11210
_diffrn_reflns_theta_full 25.24
_diffrn_reflns_theta_max 25.24
_diffrn_reflns_theta_min 1.78
_exptl_absorpt_coefficient_mu 0.068
_exptl_absorpt_correction_T_max 0.988
_exptl_absorpt_correction_T_min 0.978
_exptl_absorpt_correction_type multi-scan
_exptl_absorpt_process_details 'SADABS (Sheldrick, 1997)'
_exptl_crystal_colour Colorless
_exptl_crystal_density_diffrn 1.132
_exptl_crystal_density_method 'not measured'
_exptl_crystal_description blocks
_exptl_crystal_F_000 388
_exptl_crystal_size_max 0.24
_exptl_crystal_size_mid 0.20
_exptl_crystal_size_min 0.10
_refine_diff_density_max 0.167
_refine_diff_density_min -0.154
_refine_diff_density_rms 0.038
_refine_ls_extinction_method none
_refine_ls_goodness_of_fit_ref 0.975
_refine_ls_hydrogen_treatment constr
_refine_ls_matrix_type full
_refine_ls_number_parameters 249
_refine_ls_number_reflns 3416
_refine_ls_number_restraints 0
_refine_ls_restrained_S_all 0.975
_refine_ls_R_factor_all 0.1829
_refine_ls_R_factor_gt 0.0932
_refine_ls_shift/su_max 0.007
_refine_ls_shift/su_mean 0.000
_refine_ls_structure_factor_coef Fsqd
_refine_ls_weighting_details 'calc w=1/[\s^2^(Fo^2^)+(0.1899P)^2^+0.9938P] where P=(Fo^2^+2Fc^2^)/3'
_refine_ls_weighting_scheme calc
_refine_ls_wR_factor_gt 0.1957
_refine_ls_wR_factor_ref 0.2463
_reflns_number_gt 1615
_reflns_number_total 3416
_reflns_threshold_expression >2sigma(I)
_cod_data_source_file jo7b02159_si_002.cif
_cod_data_source_block rkan-metb_0m_compound_4a
_cod_depositor_comments 'Adding full bibliography for 4033102--4033107.cif.'
_cod_original_sg_symbol_H-M P-1
_cod_database_code 4033102

loop_
_symmetry_equiv_pos_as_xyz
'x, y, z'
'-x, -y, -z'

loop_
_atom_site_label
_atom_site_type_symbol
_atom_site_fract_x
_atom_site_fract_y
_atom_site_fract_z
_atom_site_U_iso_or_equiv
_atom_site_adp_type
_atom_site_occupancy
_atom_site_symmetry_multiplicity
_atom_site_calc_flag
_atom_site_refinement_flags
O1 O 0.6367(8) 0.3179(3) 0.1271(3) 0.1029(15) Uani 1 1 d .
N1 N 0.3091(7) 0.5909(3) 0.3988(3) 0.0638(12) Uani 1 1 d .
C1 C 0.5597(10) 0.3855(4) 0.1970(4) 0.0733(15) Uani 1 1 d .
C2 C 0.6542(9) 0.3942(4) 0.2867(4) 0.0754(16) Uani 1 1 d .
H2 H 0.7739 0.3544 0.3017 0.091 Uiso 1 1 calc R
C3 C 0.5671(9) 0.4623(4) 0.3520(4) 0.0706(15) Uani 1 1 d .
H3 H 0.6291 0.4684 0.4117 0.085 Uiso 1 1 calc R
C4 C 0.3865(8) 0.5234(4) 0.3309(4) 0.0605(13) Uani 1 1 d .
C5 C 0.2916(8) 0.5149(3) 0.2387(3) 0.0586(13) Uani 1 1 d .
C6 C 0.3871(9) 0.4428(4) 0.1733(4) 0.0693(15) Uani 1 1 d .
H6 H 0.3291 0.4352 0.1129 0.083 Uiso 1 1 calc R
C7 C 0.1171(8) 0.5813(3) 0.2163(3) 0.0566(13) Uani 1 1 d .
C8 C 0.0204(9) 0.5809(4) 0.1162(4) 0.0703(15) Uani 1 1 d .
H8A H 0.1310 0.5998 0.0611 0.084 Uiso 1 1 calc R
H8B H -0.0261 0.5097 0.1104 0.084 Uiso 1 1 calc R
C9 C -0.1658(12) 0.6541(5) 0.1032(5) 0.099(2) Uani 1 1 d .
H9A H -0.1782 0.6708 0.0311 0.119 Uiso 1 1 calc R
H9B H -0.2954 0.6174 0.1330 0.119 Uiso 1 1 calc R
C10 C -0.1526(10) 0.7526(4) 0.1485(4) 0.0806(17) Uani 1 1 d .
H10 H -0.0135 0.7819 0.1192 0.097 Uiso 1 1 calc R
C11 C -0.1269(8) 0.7305(4) 0.2610(4) 0.0661(14) Uani 1 1 d .
H11A H -0.0904 0.7958 0.2864 0.079 Uiso 1 1 calc R
H11B H -0.2628 0.7062 0.2967 0.079 Uiso 1 1 calc R
C12 C 0.0416(8) 0.6497(3) 0.2849(3) 0.0573(13) Uani 1 1 d .
C13 C 0.1416(8) 0.6494(4) 0.3780(4) 0.0601(13) Uani 1 1 d .
C14 C 0.0625(9) 0.7194(4) 0.4558(3) 0.0638(14) Uani 1 1 d .
C15 C -0.1465(10) 0.7117(5) 0.5043(4) 0.0846(17) Uani 1 1 d .
H15 H -0.2404 0.6619 0.4878 0.101 Uiso 1 1 calc R
C16 C -0.2124(11) 0.7772(5) 0.5756(4) 0.0924(19) Uani 1 1 d .
H16 H -0.3513 0.7698 0.6069 0.111 Uiso 1 1 calc R
C17 C -0.0856(12) 0.8525(5) 0.6032(4) 0.0864(19) Uani 1 1 d .
C18 C 0.1226(12) 0.8599(5) 0.5562(5) 0.096(2) Uani 1 1 d .
H18 H 0.2143 0.9105 0.5732 0.115 Uiso 1 1 calc R
C19 C 0.1962(9) 0.7939(4) 0.4850(4) 0.0758(16) Uani 1 1 d .
H19 H 0.3373 0.7995 0.4562 0.091 Uiso 1 1 calc R
C20 C -0.1646(13) 0.9253(6) 0.6808(5) 0.121(3) Uani 1 1 d .
H20A H -0.2389 0.9836 0.6483 0.181 Uiso 1 1 calc R
H20B H -0.0451 0.9512 0.7106 0.181 Uiso 1 1 calc R
H20C H -0.2601 0.8875 0.7330 0.181 Uiso 1 1 calc R
C21 C -0.3115(8) 0.8408(4) 0.1192(4) 0.0714(15) Uani 1 1 d .
C22 C -0.2839(14) 0.8708(6) 0.0023(5) 0.138(3) Uani 1 1 d .
H22A H -0.3198 0.8113 -0.0309 0.207 Uiso 1 1 calc R
H22B H -0.1381 0.8911 -0.0189 0.207 Uiso 1 1 calc R
H22C H -0.3767 0.9286 -0.0155 0.207 Uiso 1 1 calc R
C23 C -0.5348(11) 0.8093(7) 0.1534(8) 0.165(4) Uani 1 1 d .
H23A H -0.5689 0.7471 0.1236 0.247 Uiso 1 1 calc R
H23B H -0.6291 0.8654 0.1326 0.247 Uiso 1 1 calc R
H23C H -0.5517 0.7949 0.2261 0.247 Uiso 1 1 calc R
C24 C -0.2577(12) 0.9407(5) 0.1614(6) 0.123(3) Uani 1 1 d .
H24A H -0.3325 0.9986 0.1286 0.184 Uiso 1 1 calc R
H24B H -0.1064 0.9533 0.1494 0.184 Uiso 1 1 calc R
H24C H -0.2999 0.9339 0.2332 0.184 Uiso 1 1 calc R
C25 C 0.7934(13) 0.2450(5) 0.1526(5) 0.119(3) Uani 1 1 d .
H25A H 0.9208 0.2815 0.1633 0.179 Uiso 1 1 calc R
H25B H 0.8244 0.2019 0.0983 0.179 Uiso 1 1 calc R
H25C H 0.7432 0.2014 0.2137 0.179 Uiso 1 1 calc R

loop_
_atom_site_aniso_label
_atom_site_aniso_U_11
_atom_site_aniso_U_22
_atom_site_aniso_U_33
_atom_site_aniso_U_23
_atom_site_aniso_U_13
_atom_site_aniso_U_12
O1 0.130(4) 0.086(3) 0.094(3) -0.020(2) -0.007(3) 0.043(3)
N1 0.070(3) 0.067(2) 0.055(2) -0.006(2) -0.013(2) 0.004(2)
C1 0.086(4) 0.058(3) 0.074(4) -0.004(3) 0.001(3) 0.010(3)
C2 0.078(4) 0.064(3) 0.082(4) 0.002(3) -0.007(3) 0.020(3)
C3 0.072(4) 0.068(3) 0.071(3) 0.002(3) -0.015(3) 0.007(3)
C4 0.067(4) 0.056(3) 0.056(3) 0.004(2) -0.006(3) 0.000(3)
C5 0.064(3) 0.052(3) 0.058(3) 0.004(2) -0.007(2) -0.004(2)
C6 0.085(4) 0.064(3) 0.060(3) -0.009(3) -0.008(3) 0.005(3)
C7 0.062(3) 0.056(3) 0.053(3) -0.002(2) -0.009(2) -0.003(2)
C8 0.079(4) 0.067(3) 0.068(3) -0.010(3) -0.018(3) 0.008(3)
C9 0.121(6) 0.099(4) 0.086(4) -0.014(3) -0.047(4) 0.032(4)
C10 0.082(4) 0.089(4) 0.076(4) -0.015(3) -0.028(3) 0.021(3)
C11 0.065(4) 0.064(3) 0.070(3) -0.008(2) -0.012(3) 0.003(3)
C12 0.062(3) 0.058(3) 0.051(3) 0.000(2) -0.010(2) -0.006(2)
C13 0.063(3) 0.058(3) 0.059(3) 0.000(2) -0.008(3) -0.004(3)
C14 0.080(4) 0.058(3) 0.054(3) -0.006(2) -0.012(3) 0.004(3)
C15 0.081(5) 0.090(4) 0.082(4) -0.021(3) 0.009(3) -0.013(3)
C16 0.086(5) 0.113(5) 0.078(4) -0.023(4) 0.010(3) 0.002(4)
C17 0.104(5) 0.083(4) 0.077(4) -0.021(3) -0.018(4) 0.023(4)
C18 0.104(6) 0.092(4) 0.101(5) -0.036(4) -0.027(4) -0.002(4)
C19 0.072(4) 0.085(4) 0.075(4) -0.025(3) -0.014(3) 0.002(3)
C20 0.144(7) 0.118(5) 0.107(5) -0.047(4) -0.012(5) 0.036(5)
C21 0.059(4) 0.077(3) 0.081(4) -0.008(3) -0.022(3) 0.015(3)
C22 0.161(8) 0.131(6) 0.118(6) 0.011(5) -0.030(5) 0.056(6)
C23 0.059(5) 0.131(6) 0.283(12) 0.067(7) -0.011(6) 0.009(4)
C24 0.107(6) 0.085(4) 0.182(7) 0.003(5) -0.065(5) 0.007(4)
C25 0.138(7) 0.093(5) 0.123(6) -0.016(4) 0.006(5) 0.038(5)

loop_
_atom_type_symbol
_atom_type_description
_atom_type_scat_dispersion_real
_atom_type_scat_dispersion_imag
_atom_type_scat_source
C C 0.0033 0.0016 'International Tables Vol C Tables 4.2.6.8 and 6.1.1.4'
H H 0.0000 0.0000 'International Tables Vol C Tables 4.2.6.8 and 6.1.1.4'
N N 0.0061 0.0033 'International Tables Vol C Tables 4.2.6.8 and 6.1.1.4'
O O 0.0106 0.0060 'International Tables Vol C Tables 4.2.6.8 and 6.1.1.4'

loop_
_geom_angle_atom_site_label_1
_geom_angle_atom_site_label_2
_geom_angle_atom_site_label_3
_geom_angle
C1 O1 C25 119.3(5)
C13 N1 C4 118.5(4)
C6 C1 O1 115.8(5)
C6 C1 C2 121.7(5)
O1 C1 C2 122.5(5)
C3 C2 C1 118.8(5)
C2 C3 C4 121.7(5)
N1 C4 C3 118.7(5)
N1 C4 C5 122.0(4)
C3 C4 C5 119.3(5)
C7 C5 C6 124.5(5)
C7 C5 C4 118.4(4)
C6 C5 C4 117.0(5)
C1 C6 C5 121.5(5)
C12 C7 C5 119.1(4)
C12 C7 C8 120.3(4)
C5 C7 C8 120.5(4)
C9 C8 C7 114.8(4)
C10 C9 C8 115.1(5)
C9 C10 C11 110.4(5)
C9 C10 C21 117.8(5)
C11 C10 C21 115.7(4)
C12 C11 C10 113.6(4)
C7 C12 C13 118.6(4)
C7 C12 C11 121.8(4)
C13 C12 C11 119.4(4)
N1 C13 C12 123.3(4)
N1 C13 C14 115.9(4)
C12 C13 C14 120.7(4)
C19 C14 C15 117.2(5)
C19 C14 C13 120.7(5)
C15 C14 C13 122.1(5)
C16 C15 C14 120.2(6)
C17 C16 C15 123.4(6)
C16 C17 C18 116.7(6)
C16 C17 C20 122.2(7)
C18 C17 C20 121.1(7)
C19 C18 C17 121.6(6)
C18 C19 C14 120.8(6)
C23 C21 C24 110.3(6)
C23 C21 C10 111.8(5)
C24 C21 C10 110.7(5)
C23 C21 C22 110.3(6)
C24 C21 C22 104.0(6)
C10 C21 C22 109.5(5)

loop_
_geom_bond_atom_site_label_1
_geom_bond_atom_site_label_2
_geom_bond_distance
O1 C1 1.388(6)
O1 C25 1.390(7)
N1 C13 1.320(6)
N1 C4 1.370(6)
C1 C6 1.346(7)
C1 C2 1.400(8)
C2 C3 1.370(7)
C3 C4 1.405(7)
C4 C5 1.431(7)
C5 C7 1.416(7)
C5 C6 1.424(6)
C7 C12 1.381(6)
C7 C8 1.517(6)
C8 C9 1.504(7)
C9 C10 1.460(7)
C10 C11 1.517(7)
C10 C21 1.542(7)
C11 C12 1.504(6)
C12 C13 1.443(6)
C13 C14 1.488(6)
C14 C19 1.385(7)
C14 C15 1.404(8)
C15 C16 1.365(7)
C16 C17 1.357(9)
C17 C18 1.391(9)
C17 C20 1.510(8)
C18 C19 1.381(7)
C21 C23 1.476(9)
C21 C24 1.502(8)
C21 C22 1.552(8)
